data_4026413
loop_
_publ_author_name
'Cliferson Thivierge'
'Junyan Han'
'Roxanne M. Jenkins'
'Kevin Burgess'

_publ_section_title
;
 Fluorescent Proton Sensors Based on Energy Transfer
;
_journal_name_full 'Journal of Organic Chemistry'
_journal_page_first 5219
_journal_page_last 5228
_journal_paper_doi 10.1021/jo2005654
_journal_volume 76
_journal_year 2011
_chemical_formula_sum 'C65 H69 B3 F6 N6 O2'
_chemical_formula_weight 1112.69
_chemical_name_systematic
; 
 ? 
;
_space_group_IT_number 2
_symmetry_cell_setting triclinic
_symmetry_space_group_name_Hall '-P 1'
_symmetry_space_group_name_H-M 'P -1'
_atom_sites_solution_hydrogens geom
_atom_sites_solution_primary direct
_atom_sites_solution_secondary difmap
_audit_creation_method SHELXL-97
_cell_angle_alpha 90.054(12)
_cell_angle_beta 108.304(12)
_cell_angle_gamma 98.224(12)
_cell_formula_units_Z 2
_cell_length_a 11.628(3)
_cell_length_b 16.214(4)
_cell_length_c 16.790(4)
_cell_measurement_reflns_used 529
_cell_measurement_temperature 110(2)
_cell_measurement_theta_max 28.36
_cell_measurement_theta_min 7.74
_cell_volume 2970.9(13)
_computing_cell_refinement 'Bruker FRAMBO'
_computing_data_collection 'Bruker FRAMBO'
_computing_data_reduction 'Bruker SAINT'
_computing_molecular_graphics 'Bruker SHELXTL'
_computing_publication_material 'Bruker SHELXTL'
_computing_structure_refinement 'SHELXL-97 (Sheldrick, 1997)'
_computing_structure_solution 'SHELXS-97 (Sheldrick, 1990)'
_diffrn_ambient_temperature 110(2)
_diffrn_measured_fraction_theta_full 0.902
_diffrn_measured_fraction_theta_max 0.902
_diffrn_measurement_device_type 'MWPC area detector'
_diffrn_measurement_method 'phi and omega scans'
_diffrn_radiation_monochromator graphite
_diffrn_radiation_source 'fine-focus sealed tube'
_diffrn_radiation_type CuK\a
_diffrn_radiation_wavelength 1.54178
_diffrn_reflns_av_R_equivalents 0.2717
_diffrn_reflns_av_sigmaI/netI 0.4613
_diffrn_reflns_limit_h_max 13
_diffrn_reflns_limit_h_min -13
_diffrn_reflns_limit_k_max 18
_diffrn_reflns_limit_k_min -16
_diffrn_reflns_limit_l_max 18
_diffrn_reflns_limit_l_min -18
_diffrn_reflns_number 23514
_diffrn_reflns_theta_full 59.95
_diffrn_reflns_theta_max 59.95
_diffrn_reflns_theta_min 5.52
_exptl_absorpt_coefficient_mu 0.717
_exptl_absorpt_correction_T_max 0.9929
_exptl_absorpt_correction_T_min 0.8879
_exptl_absorpt_correction_type multi-scan
_exptl_absorpt_process_details sadabs
_exptl_crystal_colour red
_exptl_crystal_density_diffrn 1.244
_exptl_crystal_density_meas 0
_exptl_crystal_description plate
_exptl_crystal_F_000 1172
_exptl_crystal_size_max 0.17
_exptl_crystal_size_mid 0.04
_exptl_crystal_size_min 0.01
_refine_diff_density_max 0.218
_refine_diff_density_min -0.189
_refine_diff_density_rms 0.043
_refine_ls_extinction_method none
_refine_ls_goodness_of_fit_ref 1.068
_refine_ls_hydrogen_treatment constr
_refine_ls_matrix_type full
_refine_ls_number_parameters 735
_refine_ls_number_reflns 7928
_refine_ls_number_restraints 397
_refine_ls_restrained_S_all 1.068
_refine_ls_R_factor_all 0.3493
_refine_ls_R_factor_gt 0.0839
_refine_ls_shift/su_max 0.048
_refine_ls_shift/su_mean 0.001
_refine_ls_structure_factor_coef Fsqd
_refine_ls_weighting_details
; calc 
 [0.00000+1.00000exp(2.00(sin\q/\l)^2^)]/ 
   [\s^2^(Fo^2^)+0.0000+0.0000*P+(0.0100P)^2^+0.0000sin\q/\l] 
 where P = 0.33333Fo^2^ + 0.66667Fc^2^ 
;
_refine_ls_weighting_scheme calc
_refine_ls_wR_factor_gt 0.1357
_refine_ls_wR_factor_ref 0.2474
_reflns_number_gt 1815
_reflns_number_total 7928
_reflns_threshold_expression >2sigma(I)
_cod_data_source_file jo2005654_si_001.cif
_cod_data_source_block kb
_cod_depositor_comments
;
The following automatic conversions were performed:

'_refine_ls_hydrogen_treatment' value 'const' was replaced with the
value 'constr' as specified in the replacement file
'src/cod-tools/trunk/data/replacement-values/replacement_values.lst'.

Automatic conversion script
Id: cif_fix_values 5376 2017-05-30 11:51:03Z andrius 
;
_cod_original_cell_volume 2971.0(13)
_cod_database_code 4026413

loop_
_symmetry_equiv_pos_as_xyz
'x, y, z'
'-x, -y, -z'

loop_
_atom_site_label
_atom_site_type_symbol
_atom_site_fract_x
_atom_site_fract_y
_atom_site_fract_z
_atom_site_U_iso_or_equiv
_atom_site_adp_type
_atom_site_occupancy
_atom_site_symmetry_multiplicity
_atom_site_calc_flag
_atom_site_refinement_flags
_atom_site_disorder_assembly
_atom_site_disorder_group
F1 F 0.1975(7) -0.6088(5) 0.7464(5) 0.121(3) Uani 1 1 d . . .
F2 F 0.0694(6) -0.5104(4) 0.7180(5) 0.106(3) Uani 1 1 d . . .
F3 F 0.8049(5) 0.1833(4) 0.4220(4) 0.0673(18) Uani 1 1 d . . .
F4 F 0.7004(5) 0.1419(4) 0.2869(4) 0.0703(19) Uani 1 1 d . . .
F5 F 1.4616(6) 0.9133(5) 0.0674(5) 0.103(3) Uani 1 1 d . . .
F6 F 1.5246(6) 0.8219(5) -0.0067(4) 0.110(3) Uani 1 1 d . . .
N1 N 0.1727(7) -0.5335(5) 0.6195(7) 0.063(3) Uani 1 1 d . . .
N2 N 0.2857(8) -0.4626(6) 0.7584(7) 0.065(3) Uani 1 1 d . . .
N3 N 0.8065(6) 0.0427(5) 0.3804(5) 0.047(2) Uani 1 1 d . . .
N4 N 0.9234(6) 0.1598(5) 0.3298(5) 0.040(2) Uani 1 1 d . . .
N5 N 1.5234(8) 0.7888(5) 0.1313(6) 0.058(3) Uani 1 1 d . . .
N6 N 1.3270(8) 0.7850(6) 0.0154(6) 0.069(3) Uani 1 1 d . . .
C1 C 0.0933(11) -0.5859(8) 0.5567(10) 0.077(3) Uani 1 1 d U . .
C2 C 0.1273(10) -0.5731(7) 0.4853(9) 0.081(3) Uani 1 1 d U . .
H2A H 0.0899 -0.6039 0.4332 0.098 Uiso 1 1 calc R . .
C3 C 0.2208(10) -0.5110(7) 0.5010(9) 0.066(3) Uani 1 1 d U . .
C4 C 0.2533(9) -0.4833(7) 0.5851(8) 0.052(2) Uani 1 1 d U . .
C5 C 0.3365(9) -0.4223(6) 0.6338(7) 0.046(2) Uani 1 1 d U . .
C6 C 0.3527(9) -0.4099(6) 0.7167(7) 0.046(2) Uani 1 1 d U . .
C7 C 0.4279(10) -0.3494(8) 0.7801(8) 0.066(3) Uani 1 1 d U . .
C8 C 0.4091(11) -0.3670(8) 0.8534(8) 0.082(3) Uani 1 1 d U . .
H8A H 0.4490 -0.3358 0.9050 0.098 Uiso 1 1 calc R . .
C9 C 0.3217(12) -0.4385(9) 0.8419(10) 0.085(3) Uani 1 1 d U . .
C10 C -0.0105(10) -0.6491(7) 0.5706(9) 0.110(4) Uani 1 1 d U . .
H10A H -0.0560 -0.6814 0.5180 0.165 Uiso 1 1 calc R . .
H10B H -0.0662 -0.6190 0.5886 0.165 Uiso 1 1 calc R . .
H10C H 0.0248 -0.6869 0.6140 0.165 Uiso 1 1 calc R . .
C11 C 0.2844(9) -0.4773(7) 0.4359(7) 0.082(4) Uani 1 1 d U . .
H11A H 0.2419 -0.5067 0.3812 0.122 Uiso 1 1 calc R . .
H11B H 0.3701 -0.4867 0.4550 0.122 Uiso 1 1 calc R . .
H11C H 0.2813 -0.4174 0.4306 0.122 Uiso 1 1 calc R . .
C12 C 0.5186(9) -0.2690(7) 0.7708(7) 0.080(4) Uani 1 1 d U . .
H12A H 0.5565 -0.2387 0.8254 0.120 Uiso 1 1 calc R . .
H12B H 0.4726 -0.2326 0.7303 0.120 Uiso 1 1 calc R . .
H12C H 0.5826 -0.2864 0.7508 0.120 Uiso 1 1 calc R . .
C13 C 0.2667(12) -0.4818(9) 0.9017(8) 0.112(4) Uani 1 1 d U . .
H13A H 0.2052 -0.5290 0.8723 0.167 Uiso 1 1 calc R . .
H13B H 0.2276 -0.4429 0.9255 0.167 Uiso 1 1 calc R . .
H13C H 0.3309 -0.5024 0.9470 0.167 Uiso 1 1 calc R . .
C14 C 0.4141(9) -0.3645(6) 0.5946(6) 0.050(2) Uani 1 1 d U . .
C15 C 0.3651(9) -0.2994(6) 0.5491(6) 0.058(2) Uani 1 1 d U . .
H15A H 0.2851 -0.2897 0.5458 0.070 Uiso 1 1 calc R . .
C16 C 0.4331(9) -0.2482(7) 0.5080(7) 0.060(2) Uani 1 1 d U . .
H16A H 0.3973 -0.2055 0.4747 0.072 Uiso 1 1 calc R . .
C17 C 0.5532(9) -0.2587(6) 0.5151(6) 0.053(2) Uani 1 1 d U . .
C18 C 0.6031(9) -0.3230(6) 0.5622(6) 0.057(2) Uani 1 1 d U . .
H18A H 0.6843 -0.3312 0.5673 0.069 Uiso 1 1 calc R . .
C19 C 0.5340(8) -0.3758(6) 0.6023(6) 0.051(2) Uani 1 1 d U . .
H19A H 0.5689 -0.4194 0.6346 0.061 Uiso 1 1 calc R . .
C20 C 0.6259(9) -0.2002(7) 0.4798(7) 0.057(2) Uani 1 1 d U . .
C21 C 0.6833(9) -0.1469(7) 0.4531(7) 0.058(2) Uani 1 1 d U . .
C22 C 0.7134(9) -0.0059(7) 0.4003(6) 0.054(3) Uani 1 1 d U . .
C23 C 0.7524(9) -0.0820(7) 0.4213(7) 0.060(2) Uani 1 1 d U . .
C24 C 0.8711(9) -0.0825(7) 0.4170(6) 0.051(2) Uani 1 1 d U . .
C25 C 0.9044(9) -0.0042(6) 0.3864(6) 0.050(2) Uani 1 1 d U . .
C26 C 1.0097(8) 0.0313(6) 0.3677(6) 0.051(2) Uani 1 1 d U . .
C27 C 1.0176(8) 0.1109(6) 0.3371(6) 0.046(2) Uani 1 1 d U . .
C28 C 1.1037(8) 0.1604(6) 0.3107(6) 0.054(2) Uani 1 1 d U . .
C29 C 1.0645(8) 0.2372(7) 0.2884(6) 0.053(2) Uani 1 1 d U . .
C30 C 0.9544(8) 0.2348(7) 0.3051(7) 0.055(3) Uani 1 1 d U . .
C31 C 0.6065(8) 0.0273(7) 0.4057(7) 0.067(3) Uani 1 1 d U . .
H31A H 0.6064 0.0833 0.3837 0.101 Uiso 1 1 calc R . .
H31B H 0.6088 0.0304 0.4645 0.101 Uiso 1 1 calc R . .
H31C H 0.5322 -0.0093 0.3726 0.101 Uiso 1 1 calc R . .
C32 C 0.9350(8) -0.1540(6) 0.4342(6) 0.053(3) Uani 1 1 d U . .
H32A H 1.0153 -0.1402 0.4262 0.080 Uiso 1 1 calc R . .
H32B H 0.8870 -0.2010 0.3958 0.080 Uiso 1 1 calc R . .
H32C H 0.9458 -0.1692 0.4923 0.080 Uiso 1 1 calc R . .
C33 C 1.2273(8) 0.1400(6) 0.3027(6) 0.059(3) Uani 1 1 d U . .
H33A H 1.2684 0.1883 0.2820 0.089 Uiso 1 1 calc R . .
H33B H 1.2107 0.0919 0.2632 0.089 Uiso 1 1 calc R . .
H33C H 1.2803 0.1269 0.3578 0.089 Uiso 1 1 calc R . .
C34 C 0.8741(8) 0.3020(6) 0.2901(7) 0.063(3) Uani 1 1 d U . .
H34A H 0.7985 0.2816 0.3027 0.095 Uiso 1 1 calc R . .
H34B H 0.8538 0.3168 0.2312 0.095 Uiso 1 1 calc R . .
H34C H 0.9177 0.3513 0.3265 0.095 Uiso 1 1 calc R . .
C35 C 1.1240(8) 0.3108(7) 0.2586(7) 0.055(2) Uani 1 1 d U . .
C36 C 1.1656(8) 0.3704(7) 0.2325(6) 0.054(2) Uani 1 1 d U . .
C37 C 1.2123(8) 0.4471(7) 0.2034(6) 0.054(2) Uani 1 1 d U . .
C38 C 1.1698(8) 0.5210(7) 0.2140(6) 0.055(2) Uani 1 1 d U . .
H38A H 1.1095 0.5211 0.2412 0.067 Uiso 1 1 calc R . .
C39 C 1.2150(8) 0.5940(6) 0.1852(6) 0.051(2) Uani 1 1 d U . .
H39A H 1.1854 0.6441 0.1930 0.061 Uiso 1 1 calc R . .
C40 C 1.3043(8) 0.5960(7) 0.1445(6) 0.050(2) Uani 1 1 d U . .
C41 C 1.3471(8) 0.5226(7) 0.1344(6) 0.051(2) Uani 1 1 d U . .
H41A H 1.4073 0.5225 0.1071 0.061 Uiso 1 1 calc R . .
C42 C 1.3041(8) 0.4523(7) 0.1628(6) 0.054(2) Uani 1 1 d U . .
H42A H 1.3359 0.4029 0.1558 0.065 Uiso 1 1 calc R . .
C43 C 1.6342(10) 0.8168(7) 0.1907(8) 0.062(3) Uani 1 1 d U . .
C44 C 1.6550(10) 0.7623(7) 0.2546(7) 0.063(3) Uani 1 1 d U . .
H44A H 1.7261 0.7679 0.3026 0.075 Uiso 1 1 calc R . .
C45 C 1.5564(9) 0.6978(7) 0.2387(7) 0.059(2) Uani 1 1 d U . .
C46 C 1.4718(9) 0.7145(6) 0.1610(7) 0.050(2) Uani 1 1 d U . .
C47 C 1.3540(9) 0.6769(6) 0.1154(7) 0.050(2) Uani 1 1 d U . .
C48 C 1.2816(10) 0.7088(7) 0.0454(7) 0.060(3) Uani 1 1 d U . .
C49 C 1.1620(10) 0.6827(8) -0.0102(7) 0.068(3) Uani 1 1 d U . .
C50 C 1.1371(11) 0.7439(8) -0.0682(7) 0.082(3) Uani 1 1 d U . .
H50A H 1.0606 0.7455 -0.1102 0.099 Uiso 1 1 calc R . .
C51 C 1.2440(12) 0.8040(8) -0.0550(8) 0.084(3) Uani 1 1 d U . .
C52 C 1.7108(9) 0.8961(8) 0.1796(7) 0.086(4) Uani 1 1 d U . .
H52A H 1.6685 0.9203 0.1270 0.130 Uiso 1 1 calc R . .
H52B H 1.7901 0.8839 0.1778 0.130 Uiso 1 1 calc R . .
H52C H 1.7238 0.9358 0.2268 0.130 Uiso 1 1 calc R . .
C53 C 1.5464(9) 0.6307(7) 0.2977(7) 0.075(3) Uani 1 1 d U . .
H53A H 1.4696 0.5925 0.2734 0.113 Uiso 1 1 calc R . .
H53B H 1.5472 0.6557 0.3511 0.113 Uiso 1 1 calc R . .
H53C H 1.6157 0.5999 0.3076 0.113 Uiso 1 1 calc R . .
C54 C 1.0734(10) 0.6086(8) -0.0075(7) 0.087(4) Uani 1 1 d U . .
H54A H 0.9970 0.6089 -0.0538 0.131 Uiso 1 1 calc R . .
H54B H 1.0566 0.6099 0.0461 0.131 Uiso 1 1 calc R . .
H54C H 1.1078 0.5580 -0.0130 0.131 Uiso 1 1 calc R . .
C55 C 1.2627(11) 0.8806(9) -0.0988(8) 0.114(5) Uani 1 1 d U . .
H55A H 1.3455 0.9105 -0.0715 0.171 Uiso 1 1 calc R . .
H55B H 1.2023 0.9162 -0.0966 0.171 Uiso 1 1 calc R . .
H55C H 1.2529 0.8662 -0.1575 0.171 Uiso 1 1 calc R . .
C56 C 1.1111(9) -0.0170(6) 0.3769(7) 0.061(2) Uani 1 1 d DU B .
H56A H 1.1152 -0.0551 0.4235 0.092 Uiso 1 1 calc R . .
H56B H 1.1894 0.0218 0.3919 0.092 Uiso 1 1 calc R . .
C57 C 1.0966(10) -0.0670(7) 0.2987(7) 0.082(3) Uani 1 1 d DU . .
H57A H 1.0304 -0.1152 0.2892 0.122 Uiso 1 1 calc R A 1
H57B H 1.0793 -0.0324 0.2490 0.122 Uiso 1 1 calc R A 1
O1A O 1.3104(18) -0.0767(11) 0.3868(12) 0.101(3) Uani 0.533(19) 1 d PD B 1
O2A O 1.2296(16) -0.1358(9) 0.2640(13) 0.101(3) Uani 0.533(19) 1 d PD B 1
C58A C 1.2198(19) -0.0948(9) 0.3178(15) 0.101(3) Uani 0.533(19) 1 d PDU B 1
C59A C 1.340(2) -0.1709(11) 0.2663(17) 0.101(3) Uani 0.533(19) 1 d PDU B 1
H59A H 1.3243 -0.2004 0.2134 0.152 Uiso 0.533(19) 1 d PR B 1
H59B H 1.3998 -0.1222 0.2710 0.152 Uiso 0.533(19) 1 d PR B 1
H59C H 1.3706 -0.2066 0.3112 0.152 Uiso 0.533(19) 1 d PR B 1
O1B O 1.290(2) -0.1143(16) 0.3625(13) 0.097(3) Uani 0.467(19) 1 d PD B 2
O2B O 1.2269(17) -0.1060(14) 0.2299(12) 0.097(3) Uani 0.467(19) 1 d PD B 2
C58B C 1.210(2) -0.0960(12) 0.2940(17) 0.097(3) Uani 0.467(19) 1 d PDU B 2
C59B C 1.334(2) -0.1383(19) 0.2214(17) 0.097(3) Uani 0.467(19) 1 d PDU B 2
H59D H 1.3242 -0.1469 0.1628 0.145 Uiso 0.467(19) 1 d PR B 2
H59E H 1.4045 -0.0969 0.2464 0.145 Uiso 0.467(19) 1 d PR B 2
H59F H 1.3460 -0.1898 0.2489 0.145 Uiso 0.467(19) 1 d PR B 2
B1 B 0.1745(16) -0.5310(10) 0.7091(11) 0.077(5) Uani 1 1 d . . .
B2 B 0.8051(13) 0.1341(8) 0.3540(10) 0.053(4) Uani 1 1 d . . .
B3 B 1.4611(14) 0.8330(10) 0.0477(11) 0.075(5) Uani 1 1 d . . .
C1_1 C 0.872(5) -0.282(3) 1.082(3) 0.22(4) Uiso 0.303(18) 1 d PD C -1
H1A_1 H 0.8360 -0.3189 1.1166 0.335 Uiso 0.303(18) 1 calc PR C -1
H1B_1 H 0.9060 -0.2274 1.1124 0.335 Uiso 0.303(18) 1 calc PR C -1
H1C_1 H 0.9382 -0.3061 1.0706 0.335 Uiso 0.303(18) 1 calc PR C -1
C2_1 C 0.773(3) -0.270(2) 0.999(4) 0.39(7) Uiso 0.303(18) 1 d PD C -1
H2A_1 H 0.7084 -0.2436 1.0106 0.466 Uiso 0.303(18) 1 calc PR C -1
H2B_1 H 0.7356 -0.3253 0.9703 0.466 Uiso 0.303(18) 1 calc PR C -1
C3_1 C 0.827(4) -0.215(2) 0.940(3) 0.13(2) Uiso 0.303(18) 1 d PD C -1
H3B_1 H 0.7982 -0.2430 0.8832 0.152 Uiso 0.303(18) 1 calc PR C -1
H3C_1 H 0.9174 -0.2099 0.9610 0.152 Uiso 0.303(18) 1 calc PR C -1
C4_1 C 0.789(4) -0.128(2) 0.935(3) 0.18(3) Uiso 0.303(18) 1 d PD C -1
H4A_1 H 0.7136 -0.1377 0.9513 0.219 Uiso 0.303(18) 1 calc PR C -1
H4B_1 H 0.8519 -0.0973 0.9837 0.219 Uiso 0.303(18) 1 calc PR C -1
C5_1 C 0.761(3) -0.059(10) 0.872(11) 0.72(18) Uiso 0.303(18) 1 d PD C -1
H5A_1 H 0.8074 -0.0046 0.8992 0.860 Uiso 0.303(18) 1 calc PR C -1
H5B_1 H 0.7880 -0.0705 0.8233 0.860 Uiso 0.303(18) 1 calc PR C -1
C6_1 C 0.623(4) -0.052(4) 0.840(4) 0.23(4) Uiso 0.303(18) 1 d PD C -1
H6A_1 H 0.6107 -0.0006 0.8100 0.339 Uiso 0.303(18) 1 calc PR C -1
H6B_1 H 0.5924 -0.0506 0.8883 0.339 Uiso 0.303(18) 1 calc PR C -1
H6C_1 H 0.5785 -0.1002 0.8025 0.339 Uiso 0.303(18) 1 calc PR C -1
C1_2 C 0.947(2) -0.2659(14) 1.1478(14) 0.196(13) Uiso 0.697(18) 1 d PD C -2
H1D_2 H 1.0183 -0.2571 1.1987 0.294 Uiso 0.697(18) 1 calc PR C -2
H1E_2 H 0.9416 -0.3208 1.1212 0.294 Uiso 0.697(18) 1 calc PR C -2
H1F_2 H 0.8724 -0.2634 1.1626 0.294 Uiso 0.697(18) 1 calc PR C -2
C2_2 C 0.9603(15) -0.1976(13) 1.0863(14) 0.156(11) Uiso 0.697(18) 1 d PD C -2
H2C_2 H 1.0303 -0.2044 1.0665 0.187 Uiso 0.697(18) 1 calc PR C -2
H2D_2 H 0.9781 -0.1422 1.1160 0.187 Uiso 0.697(18) 1 calc PR C -2
C3_2 C 0.843(2) -0.2015(19) 1.0101(17) 0.30(2) Uiso 0.697(18) 1 d PD C -2
H3D_2 H 0.7714 -0.2041 1.0300 0.363 Uiso 0.697(18) 1 calc PR C -2
H3E_2 H 0.8330 -0.2531 0.9752 0.363 Uiso 0.697(18) 1 calc PR C -2
C4_2 C 0.849(3) -0.125(2) 0.956(2) 0.47(4) Uiso 0.697(18) 1 d PD C -2
H4C_2 H 0.9360 -0.1015 0.9675 0.565 Uiso 0.697(18) 1 calc PR C -2
H4D_2 H 0.8165 -0.1454 0.8963 0.565 Uiso 0.697(18) 1 calc PR C -2
C5_2 C 0.780(4) -0.054(3) 0.967(3) 0.39(3) Uiso 0.697(18) 1 d PD C -2
H5C_2 H 0.8019 -0.0384 1.0276 0.473 Uiso 0.697(18) 1 calc PR C -2
H5D_2 H 0.6904 -0.0740 0.9459 0.473 Uiso 0.697(18) 1 calc PR C -2
C6_2 C 0.810(3) 0.0231(19) 0.920(3) 0.30(2) Uiso 0.697(18) 1 d PD C -2
H6D_2 H 0.7513 0.0616 0.9173 0.443 Uiso 0.697(18) 1 calc PR C -2
H6E_2 H 0.8046 0.0057 0.8628 0.443 Uiso 0.697(18) 1 calc PR C -2
H6F_2 H 0.8931 0.0510 0.9495 0.443 Uiso 0.697(18) 1 calc PR C -2

loop_
_atom_site_aniso_label
_atom_site_aniso_U_11
_atom_site_aniso_U_22
_atom_site_aniso_U_33
_atom_site_aniso_U_23
_atom_site_aniso_U_13
_atom_site_aniso_U_12
F1 0.138(6) 0.085(6) 0.191(8) 0.065(6) 0.114(6) 0.041(5)
F2 0.087(5) 0.075(5) 0.206(8) 0.031(5) 0.110(5) 0.030(4)
F3 0.059(4) 0.046(4) 0.112(6) 0.007(4) 0.049(4) 0.008(3)
F4 0.047(4) 0.057(5) 0.109(5) 0.028(4) 0.026(4) 0.011(3)
F5 0.112(5) 0.061(6) 0.127(7) 0.043(5) 0.028(5) 0.006(4)
F6 0.111(5) 0.127(8) 0.095(6) 0.016(5) 0.055(5) -0.022(5)
N1 0.043(5) 0.021(6) 0.132(10) 0.011(6) 0.040(6) 0.002(4)
N2 0.075(7) 0.057(7) 0.083(8) 0.013(6) 0.047(7) 0.021(6)
N3 0.039(5) 0.037(6) 0.070(6) 0.000(5) 0.025(5) 0.002(4)
N4 0.039(5) 0.030(6) 0.052(6) 0.001(4) 0.016(4) 0.003(4)
N5 0.076(7) 0.034(6) 0.075(7) -0.001(5) 0.041(6) 0.002(5)
N6 0.069(6) 0.065(8) 0.065(7) 0.003(6) 0.011(6) 0.000(6)
C1 0.055(6) 0.036(6) 0.144(9) -0.001(6) 0.036(6) 0.007(5)
C2 0.069(6) 0.043(6) 0.126(8) -0.015(6) 0.021(6) 0.012(5)
C3 0.056(5) 0.040(5) 0.100(6) -0.011(5) 0.019(5) 0.015(4)
C4 0.046(5) 0.033(5) 0.082(6) 0.001(5) 0.024(5) 0.013(4)
C5 0.051(4) 0.032(4) 0.070(5) 0.005(4) 0.036(4) 0.015(3)
C6 0.056(5) 0.036(5) 0.065(6) -0.003(4) 0.045(5) 0.015(4)
C7 0.073(5) 0.063(6) 0.076(6) 0.000(5) 0.034(5) 0.027(5)
C8 0.090(6) 0.082(7) 0.084(6) 0.003(6) 0.036(6) 0.033(5)
C9 0.101(7) 0.090(8) 0.087(7) 0.020(7) 0.055(6) 0.031(6)
C10 0.073(7) 0.049(8) 0.204(12) 0.005(8) 0.041(8) 0.006(6)
C11 0.076(7) 0.077(9) 0.099(9) -0.002(7) 0.031(7) 0.026(7)
C12 0.081(7) 0.066(9) 0.111(9) -0.005(7) 0.054(7) 0.015(6)
C13 0.138(10) 0.122(11) 0.099(10) 0.050(8) 0.068(8) 0.031(9)
C14 0.058(4) 0.038(4) 0.070(5) 0.013(4) 0.039(4) 0.017(4)
C15 0.070(5) 0.042(5) 0.077(5) 0.017(4) 0.039(4) 0.021(4)
C16 0.076(5) 0.046(5) 0.077(5) 0.013(4) 0.046(5) 0.019(4)
C17 0.058(4) 0.039(4) 0.080(5) 0.020(4) 0.042(4) 0.016(4)
C18 0.057(5) 0.039(5) 0.086(6) 0.014(4) 0.035(4) 0.010(4)
C19 0.052(4) 0.039(5) 0.077(5) 0.020(4) 0.036(4) 0.018(4)
C20 0.054(5) 0.036(5) 0.088(5) 0.017(4) 0.033(4) 0.008(4)
C21 0.060(5) 0.040(5) 0.079(5) 0.013(5) 0.029(4) 0.006(4)
C22 0.044(5) 0.053(6) 0.070(6) 0.023(5) 0.022(5) 0.014(5)
C23 0.058(4) 0.050(5) 0.072(5) 0.014(4) 0.020(4) 0.006(4)
C24 0.057(5) 0.043(5) 0.058(5) 0.011(4) 0.027(4) 0.006(4)
C25 0.055(5) 0.030(5) 0.066(5) 0.011(4) 0.018(4) 0.015(4)
C26 0.050(4) 0.041(5) 0.069(5) 0.010(4) 0.027(4) 0.010(4)
C27 0.035(4) 0.040(5) 0.062(5) 0.010(4) 0.017(4) 0.001(4)
C28 0.044(4) 0.032(5) 0.076(5) 0.010(4) 0.010(4) -0.002(4)
C29 0.040(4) 0.039(5) 0.075(5) 0.005(4) 0.014(4) -0.001(4)
C30 0.040(5) 0.042(6) 0.080(6) 0.008(5) 0.019(5) 0.000(5)
C31 0.038(6) 0.073(8) 0.100(8) 0.022(7) 0.035(6) 0.007(5)
C32 0.062(6) 0.032(7) 0.073(7) 0.017(6) 0.029(6) 0.014(5)
C33 0.052(6) 0.034(7) 0.095(8) -0.001(6) 0.033(6) -0.003(5)
C34 0.043(6) 0.038(7) 0.097(8) 0.015(6) 0.007(6) 0.002(5)
C35 0.051(5) 0.044(5) 0.068(5) 0.011(4) 0.018(4) 0.003(4)
C36 0.052(5) 0.051(6) 0.064(5) 0.011(5) 0.027(4) 0.006(4)
C37 0.052(4) 0.048(5) 0.071(5) 0.016(4) 0.031(4) 0.006(4)
C38 0.047(4) 0.052(5) 0.077(5) 0.014(5) 0.032(4) 0.011(4)
C39 0.042(4) 0.042(5) 0.075(5) 0.015(4) 0.025(4) 0.011(4)
C40 0.042(4) 0.046(5) 0.068(5) 0.019(4) 0.025(4) 0.004(4)
C41 0.043(4) 0.046(5) 0.073(5) 0.014(4) 0.032(4) 0.012(4)
C42 0.050(5) 0.047(5) 0.074(5) 0.012(5) 0.030(4) 0.012(4)
C43 0.057(5) 0.050(6) 0.081(7) 0.002(5) 0.034(6) -0.014(5)
C44 0.062(5) 0.052(6) 0.074(6) 0.004(5) 0.025(5) 0.003(5)
C45 0.058(5) 0.054(5) 0.068(6) 0.002(5) 0.027(5) 0.005(4)
C46 0.051(5) 0.046(5) 0.057(5) 0.012(4) 0.030(4) -0.003(4)
C47 0.054(4) 0.045(5) 0.059(5) 0.016(4) 0.032(4) -0.001(4)
C48 0.063(5) 0.054(5) 0.062(6) 0.019(5) 0.025(5) -0.009(5)
C49 0.065(5) 0.067(6) 0.068(6) 0.023(5) 0.020(5) -0.001(5)
C50 0.082(6) 0.078(7) 0.078(6) 0.023(5) 0.016(6) 0.007(5)
C51 0.086(7) 0.086(8) 0.070(7) 0.029(6) 0.012(6) 0.006(6)
C52 0.072(7) 0.085(9) 0.100(9) 0.004(8) 0.038(7) -0.018(7)
C53 0.070(7) 0.069(9) 0.084(8) 0.017(7) 0.024(7) 0.005(6)
C54 0.094(8) 0.081(9) 0.072(8) -0.003(7) 0.023(7) -0.026(7)
C55 0.104(9) 0.111(11) 0.105(9) 0.059(8) 0.014(8) -0.017(8)
C56 0.067(5) 0.049(5) 0.081(6) 0.016(5) 0.036(5) 0.019(4)
C57 0.105(5) 0.064(6) 0.102(6) 0.010(5) 0.060(5) 0.038(5)
O1A 0.136(6) 0.074(7) 0.114(7) 0.003(5) 0.052(6) 0.054(5)
O2A 0.136(6) 0.074(7) 0.114(7) 0.003(5) 0.052(6) 0.054(5)
C58A 0.136(6) 0.074(7) 0.114(7) 0.003(5) 0.052(6) 0.054(5)
C59A 0.136(6) 0.074(7) 0.114(7) 0.003(5) 0.052(6) 0.054(5)
O1B 0.134(6) 0.077(7) 0.109(7) 0.002(5) 0.064(6) 0.056(5)
O2B 0.134(6) 0.077(7) 0.109(7) 0.002(5) 0.064(6) 0.056(5)
C58B 0.134(6) 0.077(7) 0.109(7) 0.002(5) 0.064(6) 0.056(5)
C59B 0.134(6) 0.077(7) 0.109(7) 0.002(5) 0.064(6) 0.056(5)
B1 0.112(13) 0.051(11) 0.104(14) 0.031(10) 0.079(12) 0.022(10)
B2 0.072(10) 0.025(8) 0.076(11) 0.004(8) 0.045(10) 0.003(7)
B3 0.092(12) 0.050(12) 0.102(14) 0.015(10) 0.059(12) 0.005(10)

loop_
_atom_type_symbol
_atom_type_description
_atom_type_scat_dispersion_real
_atom_type_scat_dispersion_imag
_atom_type_scat_source
C C 0.0181 0.0091 'International Tables Vol C Tables 4.2.6.8 and 6.1.1.4'
H H 0.0000 0.0000 'International Tables Vol C Tables 4.2.6.8 and 6.1.1.4'
N N 0.0311 0.0180 'International Tables Vol C Tables 4.2.6.8 and 6.1.1.4'
B B 0.0090 0.0039 'International Tables Vol C Tables 4.2.6.8 and 6.1.1.4'
O O 0.0492 0.0322 'International Tables Vol C Tables 4.2.6.8 and 6.1.1.4'
F F 0.0727 0.0534 'International Tables Vol C Tables 4.2.6.8 and 6.1.1.4'

loop_
_geom_angle_atom_site_label_1
_geom_angle_atom_site_label_2
_geom_angle_atom_site_label_3
_geom_angle
C1 N1 C4 107.7(11)
C1 N1 B1 125.7(11)
C4 N1 B1 126.7(11)
C9 N2 C6 110.2(11)
C9 N2 B1 127.4(11)
C6 N2 B1 121.9(10)
C22 N3 C25 110.0(8)
C22 N3 B2 125.0(8)
C25 N3 B2 125.0(8)
C30 N4 C27 110.0(7)
C30 N4 B2 123.5(8)
C27 N4 B2 126.3(8)
C43 N5 C46 107.0(9)
C43 N5 B3 126.5(10)
C46 N5 B3 126.3(10)
C51 N6 C48 110.1(9)
C51 N6 B3 122.4(10)
C48 N6 B3 126.6(10)
N1 C1 C2 108.0(11)
N1 C1 C10 122.4(12)
C2 C1 C10 129.6(14)
C3 C2 C1 109.4(13)
C3 C2 H2A 125.3
C1 C2 H2A 125.3
C2 C3 C4 108.7(13)
C2 C3 C11 124.9(13)
C4 C3 C11 126.4(11)
C5 C4 C3 134.7(11)
C5 C4 N1 119.2(11)
C3 C4 N1 106.1(11)
C6 C5 C4 123.0(10)
C6 C5 C14 118.3(10)
C4 C5 C14 118.8(10)
C5 C6 N2 121.7(11)
C5 C6 C7 134.1(10)
N2 C6 C7 104.2(10)
C8 C7 C6 109.5(12)
C8 C7 C12 122.0(12)
C6 C7 C12 128.5(11)
C7 C8 C9 109.3(13)
C7 C8 H8A 125.4
C9 C8 H8A 125.4
N2 C9 C8 106.7(12)
N2 C9 C13 122.6(14)
C8 C9 C13 130.6(15)
C1 C10 H10A 109.5
C1 C10 H10B 109.5
H10A C10 H10B 109.5
C1 C10 H10C 109.5
H10A C10 H10C 109.5
H10B C10 H10C 109.5
C3 C11 H11A 109.5
C3 C11 H11B 109.5
H11A C11 H11B 109.5
C3 C11 H11C 109.5
H11A C11 H11C 109.5
H11B C11 H11C 109.5
C7 C12 H12A 109.5
C7 C12 H12B 109.5
H12A C12 H12B 109.5
C7 C12 H12C 109.5
H12A C12 H12C 109.5
H12B C12 H12C 109.5
C9 C13 H13A 109.5
C9 C13 H13B 109.5
H13A C13 H13B 109.5
C9 C13 H13C 109.5
H13A C13 H13C 109.5
H13B C13 H13C 109.5
C15 C14 C19 119.4(9)
C15 C14 C5 119.3(8)
C19 C14 C5 121.2(9)
C14 C15 C16 120.1(9)
C14 C15 H15A 120.0
C16 C15 H15A 120.0
C15 C16 C17 121.0(10)
C15 C16 H16A 119.5
C17 C16 H16A 119.5
C18 C17 C16 118.8(9)
C18 C17 C20 120.9(9)
C16 C17 C20 120.2(9)
C17 C18 C19 120.3(9)
C17 C18 H18A 119.8
C19 C18 H18A 119.8
C14 C19 C18 120.2(9)
C14 C19 H19A 119.9
C18 C19 H19A 119.9
C21 C20 C17 175.0(12)
C20 C21 C23 179.5(13)
N3 C22 C23 106.3(8)
N3 C22 C31 122.0(9)
C23 C22 C31 131.3(9)
C22 C23 C24 111.4(9)
C22 C23 C21 122.3(9)
C24 C23 C21 125.9(10)
C23 C24 C25 105.8(9)
C23 C24 C32 123.8(9)
C25 C24 C32 130.1(9)
C26 C25 C24 132.7(9)
C26 C25 N3 121.0(8)
C24 C25 N3 106.3(8)
C27 C26 C25 120.5(8)
C27 C26 C56 119.3(8)
C25 C26 C56 120.2(9)
C28 C27 C26 134.2(9)
C28 C27 N4 105.1(8)
C26 C27 N4 120.7(8)
C27 C28 C29 109.3(9)
C27 C28 C33 129.1(9)
C29 C28 C33 121.6(8)
C30 C29 C28 106.3(9)
C30 C29 C35 123.3(10)
C28 C29 C35 130.3(9)
N4 C30 C29 109.0(9)
N4 C30 C34 123.8(8)
C29 C30 C34 127.0(9)
C22 C31 H31A 109.5
C22 C31 H31B 109.5
H31A C31 H31B 109.5
C22 C31 H31C 109.5
H31A C31 H31C 109.5
H31B C31 H31C 109.5
C24 C32 H32A 109.5
C24 C32 H32B 109.5
H32A C32 H32B 109.5
C24 C32 H32C 109.5
H32A C32 H32C 109.5
H32B C32 H32C 109.5
C28 C33 H33A 109.5
C28 C33 H33B 109.5
H33A C33 H33B 109.5
C28 C33 H33C 109.5
H33A C33 H33C 109.5
H33B C33 H33C 109.5
C30 C34 H34A 109.5
C30 C34 H34B 109.5
H34A C34 H34B 109.5
C30 C34 H34C 109.5
H34A C34 H34C 109.5
H34B C34 H34C 109.5
C36 C35 C29 176.5(11)
C35 C36 C37 175.8(13)
C38 C37 C42 116.6(9)
C38 C37 C36 120.9(9)
C42 C37 C36 122.4(10)
C39 C38 C37 120.1(9)
C39 C38 H38A 119.9
C37 C38 H38A 119.9
C38 C39 C40 121.4(10)
C38 C39 H39A 119.3
C40 C39 H39A 119.3
C41 C40 C39 118.5(9)
C41 C40 C47 121.3(9)
C39 C40 C47 120.2(9)
C42 C41 C40 120.1(9)
C42 C41 H41A 120.0
C40 C41 H41A 120.0
C41 C42 C37 123.3(10)
C41 C42 H42A 118.4
C37 C42 H42A 118.4
C44 C43 N5 109.1(10)
C44 C43 C52 130.4(11)
N5 C43 C52 120.5(10)
C43 C44 C45 110.1(11)
C43 C44 H44A 124.9
C45 C44 H44A 124.9
C44 C45 C46 105.8(10)
C44 C45 C53 123.9(11)
C46 C45 C53 130.2(10)
C47 C46 C45 133.2(9)
C47 C46 N5 118.7(10)
C45 C46 N5 108.0(9)
C48 C47 C46 123.9(9)
C48 C47 C40 118.2(9)
C46 C47 C40 117.9(9)
C47 C48 C49 134.0(10)
C47 C48 N6 119.4(10)
C49 C48 N6 106.5(9)
C50 C49 C48 106.6(11)
C50 C49 C54 124.3(11)
C48 C49 C54 129.0(10)
C49 C50 C51 109.5(11)
C49 C50 H50A 125.3
C51 C50 H50A 125.3
N6 C51 C50 106.8(11)
N6 C51 C55 122.7(12)
C50 C51 C55 129.9(12)
C43 C52 H52A 109.5
C43 C52 H52B 109.5
H52A C52 H52B 109.5
C43 C52 H52C 109.5
H52A C52 H52C 109.5
H52B C52 H52C 109.5
C45 C53 H53A 109.5
C45 C53 H53B 109.5
H53A C53 H53B 109.5
C45 C53 H53C 109.5
H53A C53 H53C 109.5
H53B C53 H53C 109.5
C49 C54 H54A 109.5
C49 C54 H54B 109.5
H54A C54 H54B 109.5
C49 C54 H54C 109.5
H54A C54 H54C 109.5
H54B C54 H54C 109.5
C51 C55 H55A 109.5
C51 C55 H55B 109.5
H55A C55 H55B 109.5
C51 C55 H55C 109.5
H55A C55 H55C 109.5
H55B C55 H55C 109.5
C26 C56 C57 112.5(9)
C26 C56 H56A 109.1
C57 C56 H56A 109.1
C26 C56 H56B 109.1
C57 C56 H56B 109.1
H56A C56 H56B 107.8
C58A C57 C58B 14.5(12)
C58A C57 C56 102.0(13)
C58B C57 C56 115.2(13)
C58A C57 H57A 111.4
C58B C57 H57A 109.6
C56 C57 H57A 111.4
C58A C57 H57B 111.4
C58B C57 H57B 99.5
C56 C57 H57B 111.4
H57A C57 H57B 109.2
C58A O2A C59A 125.2(16)
O2A C58A O1A 120.5(16)
O2A C58A C57 114.1(19)
O1A C58A C57 125.4(18)
O2A C59A H59A 108.0
O2A C59A H59B 103.0
H59A C59A H59B 109.5
O2A C59A H59C 117.1
H59A C59A H59C 109.5
H59B C59A H59C 109.5
O2A C59A H59E 96.4
H59A C59A H59E 96.0
H59B C59A H59E 18.3
H59C C59A H59E 127.0
O2A C59A H59F 130.8
H59A C59A H59F 25.0
H59B C59A H59F 107.7
H59C C59A H59F 87.5
H59E C59A H59F 100.8
C58B O2B C59B 124.0(16)
O2B C58B O1B 118.9(16)
O2B C58B C57 122(2)
O1B C58B C57 119.3(19)
O2B C59B H59A 114.9
O2B C59B H59B 107.4
H59A C59B H59B 107.7
O2B C59B H59D 109.2
H59A C59B H59D 76.6
H59B C59B H59D 136.8
O2B C59B H59E 107.3
H59A C59B H59E 132.5
H59B C59B H59E 36.2
H59D C59B H59E 109.5
O2B C59B H59F 111.9
H59A C59B H59F 34.6
H59B C59B H59F 76.5
H59D C59B H59F 109.5
H59E C59B H59F 109.5
F2 B1 F1 109.8(10)
F2 B1 N1 112.9(13)
F1 B1 N1 111.0(12)
F2 B1 N2 108.9(12)
F1 B1 N2 107.2(12)
N1 B1 N2 106.8(10)
F4 B2 F3 108.1(10)
F4 B2 N4 111.2(9)
F3 B2 N4 111.3(10)
F4 B2 N3 111.5(10)
F3 B2 N3 108.4(10)
N4 B2 N3 106.3(9)
F5 B3 F6 113.8(12)
F5 B3 N6 110.8(11)
F6 B3 N6 111.8(12)
F5 B3 N5 108.6(12)
F6 B3 N5 107.2(11)
N6 B3 N5 104.0(10)
C2_1 C1_1 H1A_1 109.5
C2_1 C1_1 H1B_1 109.5
H1A_1 C1_1 H1B_1 109.5
C2_1 C1_1 H1C_1 109.4
H1A_1 C1_1 H1C_1 109.5
H1B_1 C1_1 H1C_1 109.5
C1_1 C2_1 C3_1 111.77(11)
C1_1 C2_1 H2A_1 109.2
C3_1 C2_1 H2A_1 109.3
C1_1 C2_1 H2B_1 109.3
C3_1 C2_1 H2B_1 109.3
H2A_1 C2_1 H2B_1 107.9
C2_1 C3_1 C4_1 111.76(11)
C2_1 C3_1 H3B_1 109.2
C4_1 C3_1 H3B_1 109.3
C2_1 C3_1 H3C_1 109.3
C4_1 C3_1 H3C_1 109.3
H3B_1 C3_1 H3C_1 107.9
C5_1 C4_1 C3_1 140(10)
C5_1 C4_1 H4A_1 102.0
C3_1 C4_1 H4A_1 102.0
C5_1 C4_1 H4B_1 102.1
C3_1 C4_1 H4B_1 102.1
H4A_1 C4_1 H4B_1 104.8
C6_1 C5_1 C4_1 111.77(11)
C6_1 C5_1 H5A_1 109.3
C4_1 C5_1 H5A_1 109.2
C6_1 C5_1 H5B_1 109.3
C4_1 C5_1 H5B_1 109.3
H5A_1 C5_1 H5B_1 107.9
C5_1 C6_1 H6A_1 109.5
C5_1 C6_1 H6B_1 109.5
H6A_1 C6_1 H6B_1 109.5
C5_1 C6_1 H6C_1 109.5
H6A_1 C6_1 H6C_1 109.5
H6B_1 C6_1 H6C_1 109.5
C2_2 C1_2 H1D_2 109.5
C2_2 C1_2 H1E_2 109.5
H1D_2 C1_2 H1E_2 109.5
C2_2 C1_2 H1F_2 109.5
H1D_2 C1_2 H1F_2 109.5
H1E_2 C1_2 H1F_2 109.5
C1_2 C2_2 C3_2 111.78(11)
C1_2 C2_2 H2C_2 109.3
C3_2 C2_2 H2C_2 109.3
C1_2 C2_2 H2D_2 109.3
C3_2 C2_2 H2D_2 109.3
H2C_2 C2_2 H2D_2 107.9
C2_2 C3_2 C4_2 111.76(11)
C2_2 C3_2 H3D_2 109.3
C4_2 C3_2 H3D_2 109.2
C2_2 C3_2 H3E_2 109.3
C4_2 C3_2 H3E_2 109.3
H3D_2 C3_2 H3E_2 107.9
C5_2 C4_2 C3_2 118(4)
C5_2 C4_2 H4C_2 107.9
C3_2 C4_2 H4C_2 107.9
C5_2 C4_2 H4D_2 107.9
C3_2 C4_2 H4D_2 107.9
H4C_2 C4_2 H4D_2 107.2
C4_2 C5_2 C6_2 111.78(11)
C4_2 C5_2 H5C_2 109.3
C6_2 C5_2 H5C_2 109.3
C4_2 C5_2 H5D_2 109.2
C6_2 C5_2 H5D_2 109.3
H5C_2 C5_2 H5D_2 107.9
C5_2 C6_2 H6D_2 109.5
C5_2 C6_2 H6E_2 109.5
H6D_2 C6_2 H6E_2 109.5
C5_2 C6_2 H6F_2 109.5
H6D_2 C6_2 H6F_2 109.5
H6E_2 C6_2 H6F_2 109.5

loop_
_geom_bond_atom_site_label_1
_geom_bond_atom_site_label_2
_geom_bond_distance
F1 B1 1.431(14)
F2 B1 1.363(14)
F3 B2 1.394(14)
F4 B2 1.396(14)
F5 B3 1.343(16)
F6 B3 1.369(14)
N1 C1 1.360(14)
N1 C4 1.414(12)
N1 B1 1.499(16)
N2 C9 1.370(14)
N2 C6 1.407(12)
N2 B1 1.581(18)
N3 C22 1.373(11)
N3 C25 1.436(11)
N3 B2 1.549(14)
N4 C30 1.323(11)
N4 C27 1.417(10)
N4 B2 1.555(13)
N5 C43 1.373(12)
N5 C46 1.429(11)
N5 B3 1.587(16)
N6 C51 1.340(12)
N6 C48 1.428(12)
N6 B3 1.566(16)
C1 C2 1.383(15)
C1 C10 1.544(14)
C2 C3 1.331(14)
C2 H2A 0.9500
C3 C4 1.398(14)
C3 C11 1.560(14)
C4 C5 1.345(13)
C5 C6 1.355(12)
C5 C14 1.503(12)
C6 C7 1.425(14)
C7 C8 1.340(14)
C7 C12 1.595(14)
C8 C9 1.397(16)
C8 H8A 0.9500
C9 C13 1.481(14)
C10 H10A 0.9800
C10 H10B 0.9800
C10 H10C 0.9800
C11 H11A 0.9800
C11 H11B 0.9800
C11 H11C 0.9800
C12 H12A 0.9800
C12 H12B 0.9800
C12 H12C 0.9800
C13 H13A 0.9800
C13 H13B 0.9800
C13 H13C 0.9800
C14 C15 1.387(12)
C14 C19 1.398(11)
C15 C16 1.395(12)
C15 H15A 0.9500
C16 C17 1.399(12)
C16 H16A 0.9500
C17 C18 1.391(12)
C17 C20 1.434(13)
C18 C19 1.405(11)
C18 H18A 0.9500
C19 H19A 0.9500
C20 C21 1.191(12)
C21 C23 1.437(13)
C22 C23 1.383(13)
C22 C31 1.451(12)
C23 C24 1.406(12)
C24 C25 1.416(13)
C24 C32 1.446(12)
C25 C26 1.404(12)
C26 C27 1.392(12)
C26 C56 1.476(12)
C27 C28 1.376(12)
C28 C29 1.398(13)
C28 C33 1.566(12)
C29 C30 1.389(11)
C29 C35 1.461(13)
C30 C34 1.505(13)
C31 H31A 0.9800
C31 H31B 0.9800
C31 H31C 0.9800
C32 H32A 0.9800
C32 H32B 0.9800
C32 H32C 0.9800
C33 H33A 0.9800
C33 H33B 0.9800
C33 H33C 0.9800
C34 H34A 0.9800
C34 H34B 0.9800
C34 H34C 0.9800
C35 C36 1.165(12)
C36 C37 1.434(13)
C37 C38 1.390(13)
C37 C42 1.429(11)
C38 C39 1.377(12)
C38 H38A 0.9500
C39 C40 1.408(11)
C39 H39A 0.9500
C40 C41 1.384(13)
C40 C47 1.502(13)
C41 C42 1.329(12)
C41 H41A 0.9500
C42 H42A 0.9500
C43 C44 1.375(13)
C43 C52 1.502(14)
C44 C45 1.394(13)
C44 H44A 0.9500
C45 C46 1.419(13)
C45 C53 1.490(13)
C46 C47 1.391(13)
C47 C48 1.364(13)
C48 C49 1.414(13)
C49 C50 1.387(13)
C49 C54 1.477(13)
C50 C51 1.422(15)
C50 H50A 0.9500
C51 C55 1.469(15)
C52 H52A 0.9800
C52 H52B 0.9800
C52 H52C 0.9800
C53 H53A 0.9800
C53 H53B 0.9800
C53 H53C 0.9800
C54 H54A 0.9800
C54 H54B 0.9800
C54 H54C 0.9800
C55 H55A 0.9800
C55 H55B 0.9800
C55 H55C 0.9800
C56 C57 1.493(13)
C56 H56A 0.9900
C56 H56B 0.9900
C57 C58A 1.50(2)
C57 C58B 1.49(2)
C57 H57A 0.9900
C57 H57B 0.9900
O1A C58A 1.298(18)
O2A C58A 1.165(17)
O2A C59A 1.466(14)
C59A H59A 0.9599
C59A H59B 0.9600
C59A H59C 0.9601
C59A H59E 1.4195
C59A H59F 0.4499
O1B C58B 1.299(18)
O2B C58B 1.168(17)
O2B C59B 1.468(14)
C59B H59A 1.0004
C59B H59B 0.9410
C59B H59D 0.9601
C59B H59E 0.9600
C59B H59F 0.9600
C1_1 C2_1 1.5400(11)
C1_1 H1A_1 0.9800
C1_1 H1B_1 0.9800
C1_1 H1C_1 0.9800
C2_1 C3_1 1.5400(12)
C2_1 H2A_1 0.9900
C2_1 H2B_1 0.9900
C3_1 C4_1 1.5401(12)
C3_1 H3B_1 0.9900
C3_1 H3C_1 0.9900
C4_1 C5_1 1.5400(12)
C4_1 H4A_1 0.9900
C4_1 H4B_1 0.9900
C5_1 C6_1 1.5400(11)
C5_1 H5A_1 0.9900
C5_1 H5B_1 0.9900
C6_1 H6A_1 0.9800
C6_1 H6B_1 0.9800
C6_1 H6C_1 0.9800
C1_2 C2_2 1.5399(11)
C1_2 H1D_2 0.9800
C1_2 H1E_2 0.9800
C1_2 H1F_2 0.9800
C2_2 C3_2 1.5399(11)
C2_2 H2C_2 0.9900
C2_2 H2D_2 0.9900
C3_2 C4_2 1.5401(11)
C3_2 H3D_2 0.9900
C3_2 H3E_2 0.9900
C4_2 C5_2 1.5400(11)
C4_2 H4C_2 0.9900
C4_2 H4D_2 0.9900
C5_2 C6_2 1.5400(11)
C5_2 H5C_2 0.9900
C5_2 H5D_2 0.9900
C6_2 H6D_2 0.9800
C6_2 H6E_2 0.9800
C6_2 H6F_2 0.9800

loop_
_geom_torsion_atom_site_label_1
_geom_torsion_atom_site_label_2
_geom_torsion_atom_site_label_3
_geom_torsion_atom_site_label_4
_geom_torsion
C4 N1 C1 C2 3.8(12)
B1 N1 C1 C2 -175.6(10)
C4 N1 C1 C10 -178.6(9)
B1 N1 C1 C10 2.1(16)
N1 C1 C2 C3 -3.7(13)
C10 C1 C2 C3 178.9(11)
C1 C2 C3 C4 2.1(13)
C1 C2 C3 C11 -179.5(9)
C2 C3 C4 C5 -177.8(11)
C11 C3 C4 C5 3.8(19)
C2 C3 C4 N1 0.2(12)
C11 C3 C4 N1 -178.2(9)
C1 N1 C4 C5 175.9(9)
B1 N1 C4 C5 -4.8(15)
C1 N1 C4 C3 -2.5(11)
B1 N1 C4 C3 176.8(10)
C3 C4 C5 C6 -177.7(10)
N1 C4 C5 C6 4.5(14)
C3 C4 C5 C14 3.2(17)
N1 C4 C5 C14 -174.7(8)
C4 C5 C6 N2 2.4(14)
C14 C5 C6 N2 -178.4(8)
C4 C5 C6 C7 -176.5(10)
C14 C5 C6 C7 2.7(16)
C9 N2 C6 C5 178.1(9)
B1 N2 C6 C5 -9.1(14)
C9 N2 C6 C7 -2.8(11)
B1 N2 C6 C7 170.0(10)
C5 C6 C7 C8 -179.1(10)
N2 C6 C7 C8 1.9(11)
C5 C6 C7 C12 3.3(19)
N2 C6 C7 C12 -175.7(9)
C6 C7 C8 C9 -0.3(13)
C12 C7 C8 C9 177.4(10)
C6 N2 C9 C8 2.6(13)
B1 N2 C9 C8 -169.7(10)
C6 N2 C9 C13 179.5(10)
B1 N2 C9 C13 7.2(18)
C7 C8 C9 N2 -1.4(14)
C7 C8 C9 C13 -177.9(12)
C6 C5 C14 C15 -99.7(12)
C4 C5 C14 C15 79.5(12)
C6 C5 C14 C19 81.2(12)
C4 C5 C14 C19 -99.5(12)
C19 C14 C15 C16 2.9(16)
C5 C14 C15 C16 -176.1(10)
C14 C15 C16 C17 -3.0(16)
C15 C16 C17 C18 1.8(16)
C15 C16 C17 C20 -173.5(10)
C16 C17 C18 C19 -0.4(16)
C20 C17 C18 C19 174.7(10)
C15 C14 C19 C18 -1.6(16)
C5 C14 C19 C18 177.4(10)
C17 C18 C19 C14 0.4(16)
C18 C17 C20 C21 -130(14)
C16 C17 C20 C21 45(14)
C17 C20 C21 C23 13(100)
C25 N3 C22 C23 1.7(12)
B2 N3 C22 C23 -179.2(11)
C25 N3 C22 C31 175.2(10)
B2 N3 C22 C31 -5.7(17)
N3 C22 C23 C24 1.3(13)
C31 C22 C23 C24 -171.3(11)
N3 C22 C23 C21 174.3(10)
C31 C22 C23 C21 2(2)
C20 C21 C23 C22 -44(100)
C20 C21 C23 C24 128(100)
C22 C23 C24 C25 -3.9(13)
C21 C23 C24 C25 -176.5(11)
C22 C23 C24 C32 -179.0(10)
C21 C23 C24 C32 8.4(18)
C23 C24 C25 C26 -178.9(11)
C32 C24 C25 C26 -4(2)
C23 C24 C25 N3 4.7(12)
C32 C24 C25 N3 179.4(10)
C22 N3 C25 C26 178.9(10)
B2 N3 C25 C26 -0.1(16)
C22 N3 C25 C24 -4.1(12)
B2 N3 C25 C24 176.8(10)
C24 C25 C26 C27 179.3(12)
N3 C25 C26 C27 -4.7(16)
C24 C25 C26 C56 2.0(19)
N3 C25 C26 C56 178.0(9)
C25 C26 C27 C28 -177.3(11)
C56 C26 C27 C28 0(2)
C25 C26 C27 N4 4.5(16)
C56 C26 C27 N4 -178.2(9)
C30 N4 C27 C28 -3.1(12)
B2 N4 C27 C28 -178.2(10)
C30 N4 C27 C26 175.6(10)
B2 N4 C27 C26 0.5(16)
C26 C27 C28 C29 -178.1(12)
N4 C27 C28 C29 0.3(12)
C26 C27 C28 C33 3(2)
N4 C27 C28 C33 -178.5(9)
C27 C28 C29 C30 2.4(13)
C33 C28 C29 C30 -178.7(9)
C27 C28 C29 C35 178.6(11)
C33 C28 C29 C35 -2.5(19)
C27 N4 C30 C29 4.7(12)
B2 N4 C30 C29 179.9(10)
C27 N4 C30 C34 179.2(9)
B2 N4 C30 C34 -5.6(17)
C28 C29 C30 N4 -4.4(13)
C35 C29 C30 N4 179.1(10)
C28 C29 C30 C34 -178.7(10)
C35 C29 C30 C34 4.8(18)
C30 C29 C35 C36 -35(23)
C28 C29 C35 C36 149(22)
C29 C35 C36 C37 61(33)
C35 C36 C37 C38 -9(17)
C35 C36 C37 C42 171(16)
C42 C37 C38 C39 0.7(15)
C36 C37 C38 C39 -179.6(9)
C37 C38 C39 C40 0.1(16)
C38 C39 C40 C41 -0.5(15)
C38 C39 C40 C47 -178.7(10)
C39 C40 C41 C42 0.0(16)
C47 C40 C41 C42 178.1(9)
C40 C41 C42 C37 0.9(17)
C38 C37 C42 C41 -1.2(15)
C36 C37 C42 C41 179.0(10)
C46 N5 C43 C44 1.5(12)
B3 N5 C43 C44 178.6(11)
C46 N5 C43 C52 -178.2(10)
B3 N5 C43 C52 -1.0(17)
N5 C43 C44 C45 -0.9(14)
C52 C43 C44 C45 178.7(11)
C43 C44 C45 C46 0.0(13)
C43 C44 C45 C53 -176.5(10)
C44 C45 C46 C47 -174.6(11)
C53 C45 C46 C47 1(2)
C44 C45 C46 N5 0.9(12)
C53 C45 C46 N5 177.1(10)
C43 N5 C46 C47 174.8(9)
B3 N5 C46 C47 -2.4(16)
C43 N5 C46 C45 -1.5(11)
B3 N5 C46 C45 -178.7(10)
C45 C46 C47 C48 172.1(11)
N5 C46 C47 C48 -3.1(16)
C45 C46 C47 C40 -8.6(18)
N5 C46 C47 C40 176.2(9)
C41 C40 C47 C48 106.9(12)
C39 C40 C47 C48 -75.0(14)
C41 C40 C47 C46 -72.4(14)
C39 C40 C47 C46 105.7(11)
C46 C47 C48 C49 180.0(12)
C40 C47 C48 C49 1(2)
C46 C47 C48 N6 0.2(17)
C40 C47 C48 N6 -179.0(10)
C51 N6 C48 C47 178.0(11)
B3 N6 C48 C47 8.4(18)
C51 N6 C48 C49 -1.8(13)
B3 N6 C48 C49 -171.4(11)
C47 C48 C49 C50 177.7(13)
N6 C48 C49 C50 -2.6(13)
C47 C48 C49 C54 1(2)
N6 C48 C49 C54 -179.0(12)
C48 C49 C50 C51 5.9(15)
C54 C49 C50 C51 -177.5(11)
C48 N6 C51 C50 5.3(14)
B3 N6 C51 C50 175.4(11)
C48 N6 C51 C55 177.6(13)
B3 N6 C51 C55 -12(2)
C49 C50 C51 N6 -7.0(16)
C49 C50 C51 C55 -178.6(14)
C27 C26 C56 C57 -88.0(12)
C25 C26 C56 C57 89.3(12)
C26 C56 C57 C58A 168.8(7)
C26 C56 C57 C58B 162.2(13)
C59A O2A C58A O1A -0.10(19)
C59A O2A C58A C57 179.9(3)
C58B C57 C58A O2A -24(4)
C56 C57 C58A O2A 180.0(2)
C58B C57 C58A O1A 155(4)
C56 C57 C58A O1A 0.0(3)
C59B O2B C58B O1B 0.03(19)
C59B O2B C58B C57 -177(2)
C58A C57 C58B O2B -177(5)
C56 C57 C58B O2B -150.0(13)
C58A C57 C58B O1B 6(4)
C56 C57 C58B O1B 33(2)
C1 N1 B1 F2 -62.3(15)
C4 N1 B1 F2 118.5(12)
C1 N1 B1 F1 61.4(16)
C4 N1 B1 F1 -117.8(12)
C1 N1 B1 N2 177.9(9)
C4 N1 B1 N2 -1.3(15)
C9 N2 B1 F2 57.1(16)
C6 N2 B1 F2 -114.4(11)
C9 N2 B1 F1 -61.6(15)
C6 N2 B1 F1 126.9(10)
C9 N2 B1 N1 179.4(10)
C6 N2 B1 N1 7.9(14)
C30 N4 B2 F4 59.6(14)
C27 N4 B2 F4 -126.0(10)
C30 N4 B2 F3 -61.0(15)
C27 N4 B2 F3 113.4(11)
C30 N4 B2 N3 -178.9(9)
C27 N4 B2 N3 -4.5(15)
C22 N3 B2 F4 -53.4(14)
C25 N3 B2 F4 125.6(10)
C22 N3 B2 F3 65.5(14)
C25 N3 B2 F3 -115.5(10)
C22 N3 B2 N4 -174.7(9)
C25 N3 B2 N4 4.2(15)
C51 N6 B3 F5 63.6(17)
C48 N6 B3 F5 -128.0(12)
C51 N6 B3 F6 -64.6(16)
C48 N6 B3 F6 103.8(14)
C51 N6 B3 N5 -179.9(11)
C48 N6 B3 N5 -11.6(17)
C43 N5 B3 F5 -50.1(15)
C46 N5 B3 F5 126.6(11)
C43 N5 B3 F6 73.3(15)
C46 N5 B3 F6 -110.1(12)
C43 N5 B3 N6 -168.2(10)
C46 N5 B3 N6 8.5(16)
C1_1 C2_1 C3_1 C4_1 -107(5)
C2_1 C3_1 C4_1 C5_1 -148(6)
C3_1 C4_1 C5_1 C6_1 109(12)
C1_2 C2_2 C3_2 C4_2 171(3)
C2_2 C3_2 C4_2 C5_2 -100(4)
C3_2 C4_2 C5_2 C6_2 171(3)
